data_1576261
loop_
_publ_author_name
'Zou, Bo'
'Chen, Xiaolin'
'Liu, Haoran'
'Wen, Sijie'
'Huang, Jieqing'
'Wei, Hengshan'
'Huang, Jinqing'
'Gu, Yu-Cheng'
'Xu, Bingjia'
'Fan, Jun'
'Jiang, Hua-Wei'

_publ_section_title
;
 Macrocyclic Geminal Diols: Synthesis, Structures, Stability and
 Photophysical Properties
;
_journal_name_full 'Chemical Science'
_journal_paper_doi 10.1039/D5SC08216A
_journal_year 2025
_chemical_absolute_configuration syn
_chemical_formula_moiety 'C38 H28 O4, 2(C4 H8 O)'
_chemical_formula_sum 'C46 H44 O6'
_chemical_formula_weight 692.81
_chemical_name_common 2diols-[1,1][3]PCP
_space_group_crystal_system monoclinic
_space_group_IT_number 4
_space_group_name_Hall 'P 2yb'
_space_group_name_H-M_alt 'P 1 21 1'
_atom_sites_solution_hydrogens geom
_atom_sites_solution_primary iterative
_audit_creation_date 2023-03-08
_audit_creation_method
;
Olex2 1.5
(compiled 2023.02.24 svn.rf166f9f3 for OlexSys, GUI svn.r6725)
;
_audit_update_record
;
2025-08-11 deposited with the CCDC.	2025-11-12 downloaded from the CCDC.
;
_cell_angle_alpha 90
_cell_angle_beta 90.093(3)
_cell_angle_gamma 90
_cell_formula_units_Z 2
_cell_length_a 9.6955(8)
_cell_length_b 12.4871(9)
_cell_length_c 15.6271(11)
_cell_measurement_reflns_used 9877
_cell_measurement_temperature 260.00
_cell_measurement_theta_max 57.16
_cell_measurement_theta_min 3.94
_cell_volume 1891.9(2)
_computing_cell_refinement 'SAINT V8.40B (?, 2016)'
_computing_data_reduction 'SAINT V8.40B (?, 2016)'
_computing_molecular_graphics 'Olex2 1.5 (Dolomanov et al., 2009)'
_computing_publication_material 'Olex2 1.5 (Dolomanov et al., 2009)'
_computing_structure_refinement 'SHELXL 2018/3 (Sheldrick, 2015)'
_computing_structure_solution 'olex2.solve 1.5 (Bourhis et al., 2015)'
_diffrn_ambient_temperature 260.00
_diffrn_measured_fraction_theta_full 0.974
_diffrn_measured_fraction_theta_max 0.974
_diffrn_measurement_device_type 'Bruker APEX-II CCD'
_diffrn_measurement_method '\f and \w scans'
_diffrn_radiation_type GaK\a
_diffrn_radiation_wavelength 1.34139
_diffrn_reflns_av_R_equivalents 0.0847
_diffrn_reflns_av_unetI/netI 0.0861
_diffrn_reflns_Laue_measured_fraction_full 0.974
_diffrn_reflns_Laue_measured_fraction_max 0.974
_diffrn_reflns_limit_h_max 11
_diffrn_reflns_limit_h_min -11
_diffrn_reflns_limit_k_max 14
_diffrn_reflns_limit_k_min -14
_diffrn_reflns_limit_l_max 18
_diffrn_reflns_limit_l_min -17
_diffrn_reflns_number 13626
_diffrn_reflns_point_group_measured_fraction_full 0.927
_diffrn_reflns_point_group_measured_fraction_max 0.927
_diffrn_reflns_theta_full 52.976
_diffrn_reflns_theta_max 52.976
_diffrn_reflns_theta_min 2.460
_diffrn_source_current 2.86
_diffrn_source_power 0.1997996
_diffrn_source_voltage 69.86
_diffrn_standards_number 0
_exptl_absorpt_coefficient_mu 0.403
_exptl_absorpt_correction_T_max 0.7512
_exptl_absorpt_correction_T_min 0.5805
_exptl_absorpt_correction_type multi-scan
_exptl_absorpt_process_details
;
SADABS-2016/2 (Bruker,2016/2) was used for absorption correction.
wR2(int) was 0.1523 before and 0.0719 after correction.
The Ratio of minimum to maximum transmission is 0.7728.
The \l/2 correction factor is Not present.
;
_exptl_crystal_colour colourless
_exptl_crystal_colour_primary colourless
_exptl_crystal_density_diffrn 1.216
_exptl_crystal_description block
_exptl_crystal_F_000 736
_exptl_crystal_size_max 0.12
_exptl_crystal_size_mid 0.11
_exptl_crystal_size_min 0.08
_refine_diff_density_max 0.304
_refine_diff_density_min -0.342
_refine_diff_density_rms 0.083
_refine_ls_abs_structure_details
;
 Flack x determined using 1979 quotients [(I+)-(I-)]/[(I+)+(I-)]
 (Parsons, Flack and Wagner, Acta Cryst. B69 (2013) 249-259).
;
_refine_ls_abs_structure_Flack 0.57(19)
_refine_ls_extinction_coef 0.0154(19)
_refine_ls_extinction_expression Fc^*^=kFc[1+0.001xFc^2^\l^3^/sin(2\q)]^-1/4^
_refine_ls_extinction_method 'SHELXL-2018/3 (Sheldrick 2018)'
_refine_ls_goodness_of_fit_ref 1.131
_refine_ls_hydrogen_treatment constr
_refine_ls_matrix_type full
_refine_ls_number_parameters 474
_refine_ls_number_reflns 6185
_refine_ls_number_restraints 1
_refine_ls_restrained_S_all 1.131
_refine_ls_R_factor_all 0.0760
_refine_ls_R_factor_gt 0.0653
_refine_ls_shift/su_max 0.000
_refine_ls_shift/su_mean 0.000
_refine_ls_structure_factor_coef Fsqd
_refine_ls_weighting_details 'w=1/[\s^2^(Fo^2^)+(0.0615P)^2^+1.1463P] where P=(Fo^2^+2Fc^2^)/3'
_refine_ls_weighting_scheme calc
_refine_ls_wR_factor_gt 0.1657
_refine_ls_wR_factor_ref 0.1771
_reflns_Friedel_coverage 0.812
_reflns_Friedel_fraction_full 0.874
_reflns_Friedel_fraction_max 0.874
_reflns_number_gt 5439
_reflns_number_total 6185
_reflns_threshold_expression 'I > 2\s(I)'
_cod_data_source_file d5sc08216a2.cif
_cod_data_source_block 11
_cod_original_cell_volume 1892.0(2)
_cod_database_code 1576261
_shelx_shelxl_version_number 2018/3
_shelx_space_group_comment
;
The symmetry employed for this shelxl refinement is uniquely defined
by the following loop, which should always be used as a source of
symmetry information in preference to the above space-group names.
They are only intended as comments.
;
_shelx_estimated_absorpt_t_max 0.968
_shelx_estimated_absorpt_t_min 0.953
_olex2_refinement_description
;
1. Fixed Uiso
 At 1.2 times of:
  All C(H) groups, All C(H,H) groups
 At 1.5 times of:
  All O(H) groups
2.a Secondary CH2 refined with riding coordinates:
 C43(H43A,H43B), C44(H44A,H44B), C45(H45A,H45B), C46(H46A,H46B), C39(H39A,
 H39B), C40(H40A,H40B), C41(H41A,H41B), C42(H42A,H42B)
2.b Aromatic/amide H refined with riding coordinates:
 C3(H3A), C4(H4A), C5(H5), C6(H6), C9(H9), C10(H10), C11(H11), C12(H12),
 C15(H15), C16(H16), C17(H17), C18(H18), C22(H22), C23(H23), C24(H24), C25(H25),
  C28(H28), C29(H29), C30(H30), C31(H31), C34(H34), C35(H35), C36(H36), C37(H37)
2.c Idealised tetrahedral OH refined as rotating group:
 O1(H1), O2(H2), O3(H3), O4(H4)
;
_olex2_submission_special_instructions 'No special instructions were received'

loop_
_space_group_symop_operation_xyz
'x, y, z'
'-x, y+1/2, -z'

loop_
_atom_site_label
_atom_site_type_symbol
_atom_site_fract_x
_atom_site_fract_y
_atom_site_fract_z
_atom_site_U_iso_or_equiv
_atom_site_adp_type
_atom_site_occupancy
_atom_site_site_symmetry_order
_atom_site_calc_flag
_atom_site_refinement_flags_posn
_atom_site_refinement_flags_adp
_atom_site_refinement_flags_occupancy
_atom_site_disorder_assembly
_atom_site_disorder_group
O1 O 0.6801(4) 0.3856(3) 0.7117(2) 0.0468(9) Uani 1 1 d . . . . .
H1 H 0.609178 0.354516 0.725766 0.070 Uiso 1 1 calc R U . . .
C1 C 0.6464(6) 0.4755(4) 0.6607(3) 0.0392(11) Uani 1 1 d . . . . .
O2 O 0.5900(4) 0.5577(3) 0.7114(2) 0.0485(9) Uani 1 1 d . . . . .
H2 H 0.643188 0.571717 0.750713 0.073 Uiso 1 1 calc R U . . .
C2 C 0.5442(6) 0.4474(4) 0.5900(3) 0.0410(11) Uani 1 1 d . . . . .
O3 O 0.8773(4) 0.4293(3) -0.1608(2) 0.0495(9) Uani 1 1 d . . . . .
H3 H 0.820748 0.411305 -0.197129 0.074 Uiso 1 1 calc R U . . .
C3 C 0.4477(6) 0.5208(4) 0.5614(3) 0.0434(12) Uani 1 1 d . . . . .
H3A H 0.423576 0.578181 0.596271 0.052 Uiso 1 1 calc R U . . .
O4 O 0.7949(4) 0.6048(3) -0.1633(2) 0.0483(9) Uani 1 1 d . . . . .
H4 H 0.867702 0.631670 -0.179119 0.072 Uiso 1 1 calc R U . . .
C4 C 0.3866(6) 0.5104(4) 0.4818(3) 0.0460(13) Uani 1 1 d . . . . .
H4A H 0.320712 0.560044 0.464364 0.055 Uiso 1 1 calc R U . . .
C5 C 0.5661(6) 0.3560(4) 0.5409(3) 0.0461(13) Uani 1 1 d . . . . .
H5 H 0.622185 0.301453 0.561816 0.055 Uiso 1 1 calc R U . . .
C6 C 0.5048(6) 0.3457(4) 0.4610(3) 0.0472(13) Uani 1 1 d . . . . .
H6 H 0.519198 0.283556 0.429416 0.057 Uiso 1 1 calc R U . . .
C7 C 0.4226(6) 0.4262(4) 0.4272(3) 0.0417(12) Uani 1 1 d . . . . .
C8 C 0.3997(5) 0.4317(4) 0.3334(3) 0.0398(11) Uani 1 1 d . . . . .
C9 C 0.4196(6) 0.5291(4) 0.2918(3) 0.0462(13) Uani 1 1 d . . . . .
H9 H 0.422014 0.591756 0.323915 0.055 Uiso 1 1 calc R U . . .
C10 C 0.4357(6) 0.5350(4) 0.2052(4) 0.0482(13) Uani 1 1 d . . . . .
H10 H 0.447521 0.601526 0.179584 0.058 Uiso 1 1 calc R U . . .
C11 C 0.3837(6) 0.3416(4) 0.2816(3) 0.0433(12) Uani 1 1 d . . . . .
H11 H 0.361935 0.276267 0.306736 0.052 Uiso 1 1 calc R U . . .
C12 C 0.3992(6) 0.3471(4) 0.1942(3) 0.0440(12) Uani 1 1 d . . . . .
H12 H 0.385762 0.285927 0.161291 0.053 Uiso 1 1 calc R U . . .
C13 C 0.4347(5) 0.4428(4) 0.1541(3) 0.0425(12) Uani 1 1 d . . . . .
C14 C 0.4979(6) 0.4491(4) 0.0673(3) 0.0423(12) Uani 1 1 d . . . . .
C15 C 0.4975(7) 0.5430(5) 0.0197(3) 0.0524(14) Uani 1 1 d . . . . .
H15 H 0.431477 0.595104 0.031130 0.063 Uiso 1 1 calc R U . . .
C16 C 0.5924(6) 0.5607(5) -0.0438(3) 0.0503(13) Uani 1 1 d . . . . .
H16 H 0.590665 0.625183 -0.073621 0.060 Uiso 1 1 calc R U . . .
C17 C 0.5852(6) 0.3680(4) 0.0384(3) 0.0426(12) Uani 1 1 d . . . . .
H17 H 0.578726 0.300444 0.063050 0.051 Uiso 1 1 calc R U . . .
C18 C 0.6815(6) 0.3849(4) -0.0259(3) 0.0434(12) Uani 1 1 d . . . . .
H18 H 0.739359 0.329495 -0.042945 0.052 Uiso 1 1 calc R U . . .
C19 C 0.6913(6) 0.4839(4) -0.0644(3) 0.0423(12) Uani 1 1 d . . . . .
C20 C 0.8232(6) 0.5137(4) -0.1117(3) 0.0428(12) Uani 1 1 d . . . . .
C21 C 0.9274(6) 0.5394(4) -0.0400(3) 0.0439(12) Uani 1 1 d . . . . .
C22 C 0.9189(7) 0.6346(5) 0.0041(4) 0.0564(16) Uani 1 1 d . . . . .
H22 H 0.872713 0.692276 -0.020360 0.068 Uiso 1 1 calc R U . . .
C23 C 0.9782(7) 0.6459(5) 0.0844(4) 0.0577(16) Uani 1 1 d . . . . .
H23 H 0.968228 0.710070 0.113913 0.069 Uiso 1 1 calc R U . . .
C24 C 1.0139(6) 0.4605(5) -0.0084(3) 0.0495(13) Uani 1 1 d . . . . .
H24 H 1.030887 0.399413 -0.040763 0.059 Uiso 1 1 calc R U . . .
C25 C 1.0756(6) 0.4721(5) 0.0714(3) 0.0507(13) Uani 1 1 d . . . . .
H25 H 1.133354 0.418249 0.091648 0.061 Uiso 1 1 calc R U . . .
C26 C 1.0529(6) 0.5620(5) 0.1217(3) 0.0457(12) Uani 1 1 d . . . . .
C27 C 1.0754(6) 0.5608(5) 0.2164(3) 0.0460(12) Uani 1 1 d . . . . .
C28 C 1.0826(7) 0.6536(5) 0.2651(3) 0.0494(14) Uani 1 1 d . . . . .
H28 H 1.100914 0.718758 0.238638 0.059 Uiso 1 1 calc R U . . .
C29 C 1.0628(7) 0.6501(4) 0.3528(4) 0.0529(14) Uani 1 1 d . . . . .
H29 H 1.069281 0.713224 0.384060 0.064 Uiso 1 1 calc R U . . .
C30 C 1.0665(7) 0.4658(5) 0.2600(3) 0.0496(14) Uani 1 1 d . . . . .
H30 H 1.074064 0.401854 0.229777 0.060 Uiso 1 1 calc R U . . .
C31 C 1.0467(6) 0.4621(4) 0.3471(3) 0.0488(13) Uani 1 1 d . . . . .
H31 H 1.041907 0.396062 0.374435 0.059 Uiso 1 1 calc R U . . .
C32 C 1.0337(5) 0.5556(4) 0.3953(3) 0.0419(12) Uani 1 1 d . . . . .
C33 C 0.9655(5) 0.5508(4) 0.4808(3) 0.0413(12) Uani 1 1 d . . . . .
C34 C 0.9820(6) 0.4635(4) 0.5356(3) 0.0438(12) Uani 1 1 d . . . . .
H34 H 1.056679 0.417709 0.528290 0.053 Uiso 1 1 calc R U . . .
C35 C 0.8879(6) 0.4442(4) 0.6011(3) 0.0434(12) Uani 1 1 d . . . . .
H35 H 0.900590 0.385982 0.637339 0.052 Uiso 1 1 calc R U . . .
C36 C 0.8640(6) 0.6240(4) 0.5002(3) 0.0484(14) Uani 1 1 d . . . . .
H36 H 0.859045 0.687585 0.469387 0.058 Uiso 1 1 calc R U . . .
C37 C 0.7684(6) 0.6048(4) 0.5649(3) 0.0472(13) Uani 1 1 d . . . . .
H37 H 0.699725 0.654837 0.576220 0.057 Uiso 1 1 calc R U . . .
C38 C 0.7756(6) 0.5114(4) 0.6125(3) 0.0409(12) Uani 1 1 d . . . . .
O6 O 1.0308(5) 0.7017(4) -0.2147(3) 0.0744(14) Uani 1 1 d . . . . .
C43 C 1.1535(8) 0.7320(9) -0.1708(5) 0.089(3) Uani 1 1 d . . . . .
H43A H 1.187981 0.672512 -0.137069 0.106 Uiso 1 1 calc R U . . .
H43B H 1.135284 0.791688 -0.132816 0.106 Uiso 1 1 calc R U . . .
C44 C 1.2532(12) 0.7622(18) -0.2350(7) 0.192(9) Uani 1 1 d . . . . .
H44A H 1.341441 0.728585 -0.223134 0.231 Uiso 1 1 calc R U . . .
H44B H 1.265934 0.839236 -0.235109 0.231 Uiso 1 1 calc R U . . .
C45 C 1.2001(11) 0.7264(11) -0.3175(7) 0.119(4) Uani 1 1 d . . . . .
H45A H 1.264768 0.678060 -0.344822 0.143 Uiso 1 1 calc R U . . .
H45B H 1.184276 0.787029 -0.355100 0.143 Uiso 1 1 calc R U . . .
C46 C 1.0686(10) 0.6706(7) -0.2988(5) 0.084(2) Uani 1 1 d . . . . .
H46A H 0.997916 0.691567 -0.339492 0.100 Uiso 1 1 calc R U . . .
H46B H 1.080817 0.593627 -0.301939 0.100 Uiso 1 1 calc R U . . .
O5 O 0.4402(5) 0.2895(4) 0.7669(4) 0.0784(15) Uani 1 1 d . . . . .
C39 C 0.3748(11) 0.3469(10) 0.8346(5) 0.108(3) Uani 1 1 d . . . . .
H39A H 0.440570 0.392723 0.863757 0.129 Uiso 1 1 calc R U . . .
H39B H 0.335199 0.297758 0.875882 0.129 Uiso 1 1 calc R U . . .
C40 C 0.2654(12) 0.4117(11) 0.7932(8) 0.128(4) Uani 1 1 d . . . . .
H40A H 0.187068 0.420864 0.831082 0.153 Uiso 1 1 calc R U . . .
H40B H 0.300024 0.481708 0.776958 0.153 Uiso 1 1 calc R U . . .
C41 C 0.2272(9) 0.3481(9) 0.7170(6) 0.100(3) Uani 1 1 d . . . . .
H41A H 0.135131 0.318714 0.723183 0.120 Uiso 1 1 calc R U . . .
H41B H 0.229706 0.392135 0.665877 0.120 Uiso 1 1 calc R U . . .
C42 C 0.3303(9) 0.2612(7) 0.7116(6) 0.091(3) Uani 1 1 d . . . . .
H42A H 0.289864 0.193715 0.729163 0.110 Uiso 1 1 calc R U . . .
H42B H 0.363409 0.253915 0.653312 0.110 Uiso 1 1 calc R U . . .

loop_
_atom_site_aniso_label
_atom_site_aniso_U_11
_atom_site_aniso_U_22
_atom_site_aniso_U_33
_atom_site_aniso_U_23
_atom_site_aniso_U_13
_atom_site_aniso_U_12
O1 0.057(2) 0.043(2) 0.0405(19) 0.0052(15) -0.0085(17) -0.0003(18)
C1 0.048(3) 0.034(2) 0.036(2) -0.001(2) -0.003(2) 0.005(2)
O2 0.059(2) 0.049(2) 0.0380(18) -0.0089(16) -0.0035(17) 0.0097(19)
C2 0.049(3) 0.041(3) 0.033(2) 0.002(2) -0.002(2) 0.003(2)
O3 0.054(2) 0.059(2) 0.0358(19) -0.0085(17) -0.0047(16) 0.0034(19)
C3 0.047(3) 0.046(3) 0.037(3) -0.009(2) 0.002(2) 0.007(2)
O4 0.054(2) 0.054(2) 0.0367(18) 0.0100(16) -0.0029(17) -0.0033(18)
C4 0.045(3) 0.051(3) 0.042(3) -0.003(2) -0.001(2) 0.012(3)
C5 0.057(3) 0.037(3) 0.045(3) 0.001(2) -0.010(2) 0.006(2)
C6 0.058(3) 0.039(3) 0.044(3) -0.005(2) -0.004(3) 0.000(3)
C7 0.047(3) 0.043(3) 0.036(3) -0.004(2) -0.005(2) -0.003(2)
C8 0.037(3) 0.044(3) 0.038(3) 0.000(2) 0.001(2) -0.002(2)
C9 0.060(3) 0.041(3) 0.038(3) -0.007(2) -0.003(2) 0.002(2)
C10 0.061(4) 0.037(3) 0.047(3) 0.001(2) 0.000(3) -0.001(3)
C11 0.046(3) 0.044(3) 0.040(3) 0.000(2) -0.002(2) -0.007(2)
C12 0.049(3) 0.043(3) 0.040(3) -0.005(2) -0.009(2) -0.005(2)
C13 0.041(3) 0.048(3) 0.039(3) 0.001(2) -0.004(2) -0.004(2)
C14 0.050(3) 0.047(3) 0.030(2) -0.003(2) -0.002(2) 0.003(3)
C15 0.061(3) 0.054(3) 0.043(3) 0.008(2) 0.007(3) 0.016(3)
C16 0.062(4) 0.050(3) 0.038(3) 0.015(2) -0.002(2) 0.006(3)
C17 0.051(3) 0.040(3) 0.037(3) 0.004(2) -0.003(2) -0.002(2)
C18 0.051(3) 0.043(3) 0.036(3) 0.000(2) 0.000(2) 0.001(2)
C19 0.052(3) 0.044(3) 0.031(2) 0.001(2) -0.003(2) 0.001(2)
C20 0.052(3) 0.043(3) 0.033(2) 0.002(2) -0.002(2) 0.005(2)
C21 0.047(3) 0.049(3) 0.036(2) -0.003(2) -0.001(2) -0.001(2)
C22 0.082(5) 0.045(3) 0.042(3) 0.005(2) -0.009(3) 0.002(3)
C23 0.086(5) 0.042(3) 0.045(3) -0.003(2) -0.012(3) -0.006(3)
C24 0.050(3) 0.057(3) 0.041(3) -0.007(2) -0.002(2) 0.009(3)
C25 0.046(3) 0.065(3) 0.041(3) -0.004(3) -0.004(2) 0.005(3)
C26 0.048(3) 0.052(3) 0.038(3) 0.001(2) -0.002(2) -0.007(3)
C27 0.045(3) 0.054(3) 0.039(3) -0.003(2) -0.006(2) -0.004(3)
C28 0.063(4) 0.047(3) 0.039(3) 0.002(2) 0.000(3) -0.016(3)
C29 0.071(4) 0.042(3) 0.045(3) -0.005(2) -0.008(3) -0.014(3)
C30 0.064(4) 0.045(3) 0.040(3) -0.004(2) -0.005(3) 0.001(3)
C31 0.057(3) 0.044(3) 0.045(3) 0.003(2) -0.008(3) -0.002(3)
C32 0.043(3) 0.043(3) 0.039(3) -0.002(2) -0.006(2) -0.003(2)
C33 0.046(3) 0.045(3) 0.033(2) 0.000(2) -0.005(2) -0.003(2)
C34 0.044(3) 0.044(3) 0.043(3) 0.003(2) -0.001(2) 0.009(2)
C35 0.049(3) 0.042(3) 0.039(3) 0.002(2) -0.004(2) 0.009(2)
C36 0.066(4) 0.035(3) 0.045(3) -0.001(2) -0.014(3) 0.005(3)
C37 0.064(4) 0.036(3) 0.042(3) -0.003(2) -0.005(3) 0.015(3)
C38 0.049(3) 0.037(2) 0.037(2) -0.007(2) -0.007(2) 0.004(2)
O6 0.062(3) 0.091(3) 0.069(3) -0.002(3) -0.004(2) -0.025(3)
C43 0.056(4) 0.127(7) 0.083(5) -0.017(5) -0.013(4) -0.012(5)
C44 0.077(7) 0.39(3) 0.112(8) -0.044(12) 0.015(6) -0.092(12)
C45 0.089(7) 0.169(10) 0.100(7) -0.015(7) 0.035(6) 0.025(7)
C46 0.100(6) 0.085(5) 0.066(4) -0.017(4) -0.004(4) -0.006(5)
O5 0.060(3) 0.074(3) 0.101(4) 0.018(3) -0.015(3) 0.002(3)
C39 0.105(7) 0.150(9) 0.068(5) -0.002(6) -0.010(5) -0.035(7)
C40 0.101(8) 0.132(9) 0.151(10) -0.012(8) 0.045(8) 0.024(7)
C41 0.053(4) 0.144(8) 0.102(6) 0.032(6) -0.011(4) 0.000(5)
C42 0.079(6) 0.088(6) 0.108(6) -0.015(5) -0.006(5) -0.021(5)

loop_
_atom_type_symbol
_atom_type_description
_atom_type_scat_dispersion_real
_atom_type_scat_dispersion_imag
_atom_type_scat_source
C C 0.0137 0.0067 'International Tables Vol C Tables 4.2.6.8 and 6.1.1.4'
H H 0.0000 0.0000 'International Tables Vol C Tables 4.2.6.8 and 6.1.1.4'
O O 0.0389 0.0241 'International Tables Vol C Tables 4.2.6.8 and 6.1.1.4'

loop_
_geom_angle_atom_site_label_1
_geom_angle_atom_site_label_2
_geom_angle_atom_site_label_3
_geom_angle
_geom_angle_site_symmetry_1
_geom_angle_site_symmetry_3
_geom_angle_publ_flag
C1 O1 H1 109.5 . . ?
O1 C1 C2 112.0(4) . . ?
O1 C1 C38 108.7(4) . . ?
O2 C1 O1 110.6(4) . . ?
O2 C1 C2 108.8(4) . . ?
O2 C1 C38 112.5(4) . . ?
C2 C1 C38 104.0(4) . . ?
C1 O2 H2 109.5 . . ?
C3 C2 C1 121.3(4) . . ?
C3 C2 C5 118.0(4) . . ?
C5 C2 C1 119.2(5) . . ?
C20 O3 H3 109.5 . . ?
C2 C3 H3A 119.4 . . ?
C4 C3 C2 121.1(5) . . ?
C4 C3 H3A 119.4 . . ?
C20 O4 H4 109.5 . . ?
C3 C4 H4A 119.6 . . ?
C3 C4 C7 120.8(5) . . ?
C7 C4 H4A 119.6 . . ?
C2 C5 H5 119.8 . . ?
C6 C5 C2 120.4(5) . . ?
C6 C5 H5 119.8 . . ?
C5 C6 H6 119.3 . . ?
C7 C6 C5 121.4(5) . . ?
C7 C6 H6 119.3 . . ?
C4 C7 C8 122.0(5) . . ?
C6 C7 C4 117.2(4) . . ?
C6 C7 C8 119.7(5) . . ?
C9 C8 C7 118.8(5) . . ?
C9 C8 C11 116.6(4) . . ?
C11 C8 C7 123.5(5) . . ?
C8 C9 H9 119.1 . . ?
C10 C9 C8 121.8(5) . . ?
C10 C9 H9 119.1 . . ?
C9 C10 H10 119.3 . . ?
C9 C10 C13 121.3(5) . . ?
C13 C10 H10 119.3 . . ?
C8 C11 H11 119.2 . . ?
C12 C11 C8 121.6(5) . . ?
C12 C11 H11 119.2 . . ?
C11 C12 H12 119.4 . . ?
C11 C12 C13 121.1(5) . . ?
C13 C12 H12 119.4 . . ?
C10 C13 C14 118.2(5) . . ?
C12 C13 C10 116.8(5) . . ?
C12 C13 C14 123.8(5) . . ?
C15 C14 C13 122.1(5) . . ?
C15 C14 C17 116.2(5) . . ?
C17 C14 C13 120.4(5) . . ?
C14 C15 H15 119.3 . . ?
C16 C15 C14 121.5(5) . . ?
C16 C15 H15 119.3 . . ?
C15 C16 H16 119.4 . . ?
C15 C16 C19 121.2(5) . . ?
C19 C16 H16 119.4 . . ?
C14 C17 H17 118.9 . . ?
C18 C17 C14 122.2(5) . . ?
C18 C17 H17 118.9 . . ?
C17 C18 H18 120.0 . . ?
C19 C18 C17 119.9(5) . . ?
C19 C18 H18 120.0 . . ?
C16 C19 C20 121.5(5) . . ?
C18 C19 C16 117.9(5) . . ?
C18 C19 C20 119.2(5) . . ?
O3 C20 O4 111.2(4) . . ?
O3 C20 C19 113.3(4) . . ?
O3 C20 C21 108.0(4) . . ?
O4 C20 C19 108.0(4) . . ?
O4 C20 C21 111.8(4) . . ?
C19 C20 C21 104.4(4) . . ?
C22 C21 C20 120.2(5) . . ?
C22 C21 C24 118.3(5) . . ?
C24 C21 C20 120.5(5) . . ?
C21 C22 H22 119.5 . . ?
C21 C22 C23 121.0(5) . . ?
C23 C22 H22 119.5 . . ?
C22 C23 H23 119.5 . . ?
C22 C23 C26 121.0(5) . . ?
C26 C23 H23 119.5 . . ?
C21 C24 H24 119.8 . . ?
C21 C24 C25 120.3(5) . . ?
C25 C24 H24 119.8 . . ?
C24 C25 H25 119.2 . . ?
C26 C25 C24 121.6(5) . . ?
C26 C25 H25 119.2 . . ?
C23 C26 C27 119.6(5) . . ?
C25 C26 C23 116.9(5) . . ?
C25 C26 C27 121.9(5) . . ?
C28 C27 C26 122.8(5) . . ?
C30 C27 C26 119.4(5) . . ?
C30 C27 C28 116.9(4) . . ?
C27 C28 H28 119.7 . . ?
C29 C28 C27 120.6(5) . . ?
C29 C28 H28 119.7 . . ?
C28 C29 H29 118.9 . . ?
C32 C29 C28 122.1(5) . . ?
C32 C29 H29 118.9 . . ?
C27 C30 H30 119.0 . . ?
C27 C30 C31 121.9(5) . . ?
C31 C30 H30 119.0 . . ?
C30 C31 H31 119.3 . . ?
C30 C31 C32 121.3(5) . . ?
C32 C31 H31 119.3 . . ?
C29 C32 C31 115.8(5) . . ?
C29 C32 C33 123.8(5) . . ?
C31 C32 C33 119.3(5) . . ?
C34 C33 C32 122.0(5) . . ?
C36 C33 C32 119.2(5) . . ?
C36 C33 C34 117.7(5) . . ?
C33 C34 H34 119.6 . . ?
C35 C34 C33 120.8(5) . . ?
C35 C34 H34 119.6 . . ?
C34 C35 H35 119.8 . . ?
C38 C35 C34 120.4(5) . . ?
C38 C35 H35 119.8 . . ?
C33 C36 H36 119.3 . . ?
C33 C36 C37 121.5(5) . . ?
C37 C36 H36 119.3 . . ?
C36 C37 H37 120.0 . . ?
C38 C37 C36 120.1(5) . . ?
C38 C37 H37 120.0 . . ?
C35 C38 C1 122.0(5) . . ?
C37 C38 C1 118.1(5) . . ?
C37 C38 C35 118.6(5) . . ?
C46 O6 C43 107.6(6) . . ?
O6 C43 H43A 110.3 . . ?
O6 C43 H43B 110.3 . . ?
O6 C43 C44 107.2(7) . . ?
H43A C43 H43B 108.5 . . ?
C44 C43 H43A 110.3 . . ?
C44 C43 H43B 110.3 . . ?
C43 C44 H44A 110.3 . . ?
C43 C44 H44B 110.3 . . ?
C43 C44 C45 107.3(9) . . ?
H44A C44 H44B 108.5 . . ?
C45 C44 H44A 110.3 . . ?
C45 C44 H44B 110.3 . . ?
C44 C45 H45A 110.6 . . ?
C44 C45 H45B 110.6 . . ?
C44 C45 C46 105.8(8) . . ?
H45A C45 H45B 108.7 . . ?
C46 C45 H45A 110.6 . . ?
C46 C45 H45B 110.6 . . ?
O6 C46 C45 106.1(7) . . ?
O6 C46 H46A 110.5 . . ?
O6 C46 H46B 110.5 . . ?
C45 C46 H46A 110.5 . . ?
C45 C46 H46B 110.5 . . ?
H46A C46 H46B 108.7 . . ?
C42 O5 C39 104.1(6) . . ?
O5 C39 H39A 110.6 . . ?
O5 C39 H39B 110.6 . . ?
O5 C39 C40 105.7(7) . . ?
H39A C39 H39B 108.7 . . ?
C40 C39 H39A 110.6 . . ?
C40 C39 H39B 110.6 . . ?
C39 C40 H40A 111.0 . . ?
C39 C40 H40B 111.0 . . ?
H40A C40 H40B 109.0 . . ?
C41 C40 C39 103.6(9) . . ?
C41 C40 H40A 111.0 . . ?
C41 C40 H40B 111.0 . . ?
C40 C41 H41A 110.6 . . ?
C40 C41 H41B 110.6 . . ?
H41A C41 H41B 108.7 . . ?
C42 C41 C40 105.8(8) . . ?
C42 C41 H41A 110.6 . . ?
C42 C41 H41B 110.6 . . ?
O5 C42 C41 106.9(7) . . ?
O5 C42 H42A 110.3 . . ?
O5 C42 H42B 110.3 . . ?
C41 C42 H42A 110.3 . . ?
C41 C42 H42B 110.3 . . ?
H42A C42 H42B 108.6 . . ?

loop_
_geom_bond_atom_site_label_1
_geom_bond_atom_site_label_2
_geom_bond_distance
_geom_bond_site_symmetry_2
_geom_bond_publ_flag
O1 H1 0.8200 . ?
O1 C1 1.414(6) . ?
C1 O2 1.407(6) . ?
C1 C2 1.524(7) . ?
C1 C38 1.530(8) . ?
O2 H2 0.8200 . ?
C2 C3 1.384(7) . ?
C2 C5 1.392(7) . ?
O3 H3 0.8200 . ?
O3 C20 1.406(6) . ?
C3 H3A 0.9300 . ?
C3 C4 1.383(7) . ?
O4 H4 0.8200 . ?
O4 C20 1.421(6) . ?
C4 H4A 0.9300 . ?
C4 C7 1.399(7) . ?
C5 H5 0.9300 . ?
C5 C6 1.389(7) . ?
C6 H6 0.9300 . ?
C6 C7 1.387(8) . ?
C7 C8 1.483(7) . ?
C8 C9 1.392(7) . ?
C8 C11 1.395(7) . ?
C9 H9 0.9300 . ?
C9 C10 1.365(8) . ?
C10 H10 0.9300 . ?
C10 C13 1.401(8) . ?
C11 H11 0.9300 . ?
C11 C12 1.377(7) . ?
C12 H12 0.9300 . ?
C12 C13 1.391(8) . ?
C13 C14 1.493(7) . ?
C14 C15 1.388(8) . ?
C14 C17 1.395(8) . ?
C15 H15 0.9300 . ?
C15 C16 1.372(8) . ?
C16 H16 0.9300 . ?
C16 C19 1.395(8) . ?
C17 H17 0.9300 . ?
C17 C18 1.389(8) . ?
C18 H18 0.9300 . ?
C18 C19 1.379(7) . ?
C19 C20 1.523(8) . ?
C20 C21 1.541(7) . ?
C21 C22 1.377(8) . ?
C21 C24 1.384(8) . ?
C22 H22 0.9300 . ?
C22 C23 1.387(8) . ?
C23 H23 0.9300 . ?
C23 C26 1.400(8) . ?
C24 H24 0.9300 . ?
C24 C25 1.390(7) . ?
C25 H25 0.9300 . ?
C25 C26 1.388(8) . ?
C26 C27 1.495(7) . ?
C27 C28 1.389(8) . ?
C27 C30 1.371(8) . ?
C28 H28 0.9300 . ?
C28 C29 1.384(8) . ?
C29 H29 0.9300 . ?
C29 C32 1.383(8) . ?
C30 H30 0.9300 . ?
C30 C31 1.377(8) . ?
C31 H31 0.9300 . ?
C31 C32 1.395(8) . ?
C32 C33 1.493(7) . ?
C33 C34 1.395(7) . ?
C33 C36 1.377(8) . ?
C34 H34 0.9300 . ?
C34 C35 1.393(8) . ?
C35 H35 0.9300 . ?
C35 C38 1.386(8) . ?
C36 H36 0.9300 . ?
C36 C37 1.394(9) . ?
C37 H37 0.9300 . ?
C37 C38 1.386(7) . ?
O6 C43 1.423(8) . ?
O6 C46 1.418(9) . ?
C43 H43A 0.9700 . ?
C43 H43B 0.9700 . ?
C43 C44 1.444(14) . ?
C44 H44A 0.9700 . ?
C44 H44B 0.9700 . ?
C44 C45 1.459(15) . ?
C45 H45A 0.9700 . ?
C45 H45B 0.9700 . ?
C45 C46 1.482(14) . ?
C46 H46A 0.9700 . ?
C46 H46B 0.9700 . ?
O5 C39 1.427(12) . ?
O5 C42 1.416(10) . ?
C39 H39A 0.9700 . ?
C39 H39B 0.9700 . ?
C39 C40 1.482(16) . ?
C40 H40A 0.9700 . ?
C40 H40B 0.9700 . ?
C40 C41 1.480(15) . ?
C41 H41A 0.9700 . ?
C41 H41B 0.9700 . ?
C41 C42 1.477(14) . ?
C42 H42A 0.9700 . ?
C42 H42B 0.9700 . ?

loop_
_geom_torsion_atom_site_label_1
_geom_torsion_atom_site_label_2
_geom_torsion_atom_site_label_3
_geom_torsion_atom_site_label_4
_geom_torsion
_geom_torsion_site_symmetry_1
_geom_torsion_site_symmetry_2
_geom_torsion_site_symmetry_3
_geom_torsion_site_symmetry_4
_geom_torsion_publ_flag
O1 C1 C2 C3 147.6(5) . . . . ?
O1 C1 C2 C5 -46.3(7) . . . . ?
O1 C1 C38 C35 19.1(6) . . . . ?
O1 C1 C38 C37 -174.0(4) . . . . ?
C1 C2 C3 C4 158.9(5) . . . . ?
C1 C2 C5 C6 -159.1(5) . . . . ?
O2 C1 C2 C3 25.0(7) . . . . ?
O2 C1 C2 C5 -168.9(5) . . . . ?
O2 C1 C38 C35 141.9(5) . . . . ?
O2 C1 C38 C37 -51.2(6) . . . . ?
C2 C1 C38 C35 -100.4(5) . . . . ?
C2 C1 C38 C37 66.5(5) . . . . ?
C2 C3 C4 C7 -1.2(9) . . . . ?
C2 C5 C6 C7 1.1(9) . . . . ?
O3 C20 C21 C22 163.5(5) . . . . ?
O3 C20 C21 C24 -28.4(7) . . . . ?
C3 C2 C5 C6 7.4(8) . . . . ?
C3 C4 C7 C6 9.6(8) . . . . ?
C3 C4 C7 C8 -158.1(5) . . . . ?
O4 C20 C21 C22 40.9(7) . . . . ?
O4 C20 C21 C24 -151.0(5) . . . . ?
C4 C7 C8 C9 37.1(8) . . . . ?
C4 C7 C8 C11 -154.9(6) . . . . ?
C5 C2 C3 C4 -7.4(8) . . . . ?
C5 C6 C7 C4 -9.6(9) . . . . ?
C5 C6 C7 C8 158.4(5) . . . . ?
C6 C7 C8 C9 -130.3(6) . . . . ?
C6 C7 C8 C11 37.7(8) . . . . ?
C7 C8 C9 C10 162.8(5) . . . . ?
C7 C8 C11 C12 -162.5(5) . . . . ?
C8 C9 C10 C13 -0.8(9) . . . . ?
C8 C11 C12 C13 1.4(9) . . . . ?
C9 C8 C11 C12 5.7(8) . . . . ?
C9 C10 C13 C12 7.9(8) . . . . ?
C9 C10 C13 C14 -159.9(5) . . . . ?
C10 C13 C14 C15 -31.1(8) . . . . ?
C10 C13 C14 C17 135.0(6) . . . . ?
C11 C8 C9 C10 -6.0(8) . . . . ?
C11 C12 C13 C10 -8.2(8) . . . . ?
C11 C12 C13 C14 158.9(5) . . . . ?
C12 C13 C14 C15 162.0(6) . . . . ?
C12 C13 C14 C17 -31.8(8) . . . . ?
C13 C14 C15 C16 157.2(5) . . . . ?
C13 C14 C17 C18 -157.5(5) . . . . ?
C14 C15 C16 C19 1.5(9) . . . . ?
C14 C17 C18 C19 -1.2(8) . . . . ?
C15 C14 C17 C18 9.5(8) . . . . ?
C15 C16 C19 C18 7.1(8) . . . . ?
C15 C16 C19 C20 -159.5(5) . . . . ?
C16 C19 C20 O3 -152.2(5) . . . . ?
C16 C19 C20 O4 -28.5(6) . . . . ?
C16 C19 C20 C21 90.6(6) . . . . ?
C17 C14 C15 C16 -9.5(8) . . . . ?
C17 C18 C19 C16 -7.2(8) . . . . ?
C17 C18 C19 C20 159.7(5) . . . . ?
C18 C19 C20 O3 41.4(6) . . . . ?
C18 C19 C20 O4 165.0(4) . . . . ?
C18 C19 C20 C21 -75.8(5) . . . . ?
C19 C20 C21 C22 -75.6(6) . . . . ?
C19 C20 C21 C24 92.5(6) . . . . ?
C20 C21 C22 C23 158.7(6) . . . . ?
C20 C21 C24 C25 -159.9(6) . . . . ?
C21 C22 C23 C26 2.4(10) . . . . ?
C21 C24 C25 C26 0.0(9) . . . . ?
C22 C21 C24 C25 8.5(9) . . . . ?
C22 C23 C26 C25 6.0(9) . . . . ?
C22 C23 C26 C27 -159.8(6) . . . . ?
C23 C26 C27 C28 -29.2(9) . . . . ?
C23 C26 C27 C30 139.9(6) . . . . ?
C24 C21 C22 C23 -9.7(9) . . . . ?
C24 C25 C26 C23 -7.2(9) . . . . ?
C24 C25 C26 C27 158.3(6) . . . . ?
C25 C26 C27 C28 165.7(6) . . . . ?
C25 C26 C27 C30 -25.2(9) . . . . ?
C26 C27 C28 C29 160.9(6) . . . . ?
C26 C27 C30 C31 -161.1(6) . . . . ?
C27 C28 C29 C32 -0.7(10) . . . . ?
C27 C30 C31 C32 0.5(10) . . . . ?
C28 C27 C30 C31 8.6(9) . . . . ?
C28 C29 C32 C31 9.6(9) . . . . ?
C28 C29 C32 C33 -158.2(6) . . . . ?
C29 C32 C33 C34 -155.9(6) . . . . ?
C29 C32 C33 C36 36.3(8) . . . . ?
C30 C27 C28 C29 -8.5(9) . . . . ?
C30 C31 C32 C29 -9.5(8) . . . . ?
C30 C31 C32 C33 158.9(6) . . . . ?
C31 C32 C33 C34 36.7(7) . . . . ?
C31 C32 C33 C36 -131.1(6) . . . . ?
C32 C33 C34 C35 -160.1(5) . . . . ?
C32 C33 C36 C37 159.6(5) . . . . ?
C33 C34 C35 C38 0.4(8) . . . . ?
C33 C36 C37 C38 1.1(8) . . . . ?
C34 C33 C36 C37 -8.7(8) . . . . ?
C34 C35 C38 C1 158.8(5) . . . . ?
C34 C35 C38 C37 -8.1(8) . . . . ?
C36 C33 C34 C35 7.9(7) . . . . ?
C36 C37 C38 C1 -160.0(5) . . . . ?
C36 C37 C38 C35 7.3(8) . . . . ?
C38 C1 C2 C3 -95.1(6) . . . . ?
C38 C1 C2 C5 71.0(6) . . . . ?
O6 C43 C44 C45 -12.9(18) . . . . ?
C43 O6 C46 C45 -24.7(10) . . . . ?
C43 C44 C45 C46 -2.1(18) . . . . ?
C44 C45 C46 O6 16.4(14) . . . . ?
C46 O6 C43 C44 23.6(13) . . . . ?
O5 C39 C40 C41 28.8(11) . . . . ?
C39 O5 C42 C41 32.4(10) . . . . ?
C39 C40 C41 C42 -8.8(11) . . . . ?
C40 C41 C42 O5 -14.2(10) . . . . ?
C42 O5 C39 C40 -38.3(10) . . . . ?
